data_4514131
loop_
_publ_author_name
'Malaspina, Lorraine A.'
'Edwards, Alison J.'
'Woi\'nska, Magdalena'
'Jayatilaka, Dylan'
'Turner, Michael J.'
'Price, Jason R.'
'Herbst-Irmer, Regine'
'Sugimoto, Kunihisa'
'Nishibori, Eiji'
'Grabowsky, Simon'

_publ_contact_author
;
  Dr. Simon Grabowsky
  University of Bremen
  Institute for Inorganic Chemistry and Crystallography
  Leobener Str. NW2
  28359 Bremen
  Germany
;
_publ_section_title
;
 Predicting the Position of the Hydrogen Atom in the Short Intramolecular
 Hydrogen Bond of the Hydrogen Maleate Anion from Geometric Correlations
;
_journal_issue 7
_journal_name_full 'Crystal Growth &amp; Design'
_journal_page_first 3812
_journal_paper_doi 10.1021/acs.cgd.7b00390
_journal_volume 17
_journal_year 2017
_chemical_formula_moiety 'C8 H6 O8, Ca, O5 H10'
_chemical_formula_sum 'C8 H16 Ca O13'
_chemical_formula_weight 360.29
_chemical_name_common 'Calcium hydrogen maleate'
_space_group_IT_number 62
_symmetry_cell_setting orthorhombic
_symmetry_Int_Tables_number 62
_symmetry_space_group_name_Hall '-P 2ac 2n'
_symmetry_space_group_name_H-M 'P n m a'
_atom_sites_solution_hydrogens difmap
_atom_sites_solution_primary isomor
_audit_creation_date 2017-03-09
_audit_creation_method CRYSTALS_ver_14.61
_cell_angle_alpha 90
_cell_angle_beta 90
_cell_angle_gamma 90
_cell_formula_units_Z 4
_cell_length_a 11.724(2)
_cell_length_b 19.637(4)
_cell_length_c 6.3269(13)
_cell_measurement_radiation synchrotron
_cell_measurement_reflns_used 196461
_cell_measurement_temperature 25
_cell_measurement_theta_max 30.4
_cell_measurement_theta_min 0.515
_cell_measurement_wavelength 0.3542
_cell_volume 1456.6(5)
_computing_cell_refinement 'LaueG (Piltz, 2011)'
_computing_data_collection 'MAATEL/ANSTO control program'
_computing_data_reduction 'argonne_boxes (Wilkinson et al., 1988) & LaueG (Piltz, 2011)'
_computing_publication_material 'CRYSTALS (Betteridge et al., 2003)'
_computing_structure_refinement 'CRYSTALS (Betteridge et al., 2003)'
_computing_structure_solution 'SHELXS 86 (Sheldrick, 1986)'
_diffrn_ambient_temperature 12
_diffrn_measured_fraction_theta_full 0.889
_diffrn_measured_fraction_theta_max 0.889
_diffrn_measurement_details '20 images, exposure time  50 to  50 minutes'
_diffrn_measurement_device 'Laue image-plate diffractometer'
_diffrn_measurement_device_type KOALA
_diffrn_measurement_method Laue
_diffrn_radiation_probe neutron
_diffrn_radiation_type neutron
_diffrn_radiation_wavelength 0.85
_diffrn_reflns_av_R_equivalents 0.1365
_diffrn_reflns_av_unetI/netI 0.1149
_diffrn_reflns_limit_h_max 17
_diffrn_reflns_limit_h_min -17
_diffrn_reflns_limit_k_max 28
_diffrn_reflns_limit_k_min -28
_diffrn_reflns_limit_l_max 9
_diffrn_reflns_limit_l_min -9
_diffrn_reflns_number 40818
_diffrn_reflns_reduction_process 'LaueG (Piltz, 2011)'
_diffrn_reflns_resolution_max 1.54
_diffrn_reflns_theta_full 70.84
_diffrn_reflns_theta_max 70.94
_diffrn_source 'nuclear reactor'
_diffrn_source_details 'thermal neutrons, supermirror guides'
_diffrn_source_type 'OPAL reactor, ANSTO, Lucas Heights, Australia'
_diffrn_standards_number 0
_exptl_absorpt_coefficient_mu 0.0
_exptl_absorpt_correction_type none
_exptl_crystal_colour colourless
_exptl_crystal_density_diffrn 1.643
_exptl_crystal_density_method 'not measured'
_exptl_crystal_description block
_exptl_crystal_F_000 300
_exptl_crystal_size_max 1.8
_exptl_crystal_size_mid 0.7
_exptl_crystal_size_min 0.7
_refine_diff_density_max 1.79
_refine_diff_density_min -2.11
_refine_ls_extinction_coef 10.3(16)
_refine_ls_extinction_method 'Larson (1970), Equation 22'
_refine_ls_goodness_of_fit_ref 0.9999
_refine_ls_hydrogen_treatment refall
_refine_ls_matrix_type full
_refine_ls_number_parameters 185
_refine_ls_number_reflns 1636
_refine_ls_number_restraints 0
_refine_ls_R_factor_all 0.1000
_refine_ls_R_factor_gt 0.0689
_refine_ls_shift/su_max 0.0001204
_refine_ls_shift/su_mean 0.0000224
_refine_ls_structure_factor_coef Fsqd
_refine_ls_weighting_details
;
 Method, part 1, Chebychev polynomial, (Watkin, 1994, Prince, 1982) 
 [weight] = 1.0/[A~0~*T~0~(x)+A~1~*T~1~(x) ... +A~n-1~]*T~n-1~(x)] 
 where A~i~ are the Chebychev coefficients listed below and x= Fcalc/Fmax 
 Method = Robust Weighting (Prince, 1982) 
 W = [weight] * [1-(deltaF/6*sigmaF)^2^]^2^ 
 A~i~ are: 
 185. -57.3 128. 
;
_refine_ls_weighting_scheme calc
_refine_ls_wR_factor_all 0.1250
_refine_ls_wR_factor_gt 0.1028
_refine_ls_wR_factor_ref 0.0978
_reflns_number_gt 1866
_reflns_number_total 2444
_reflns_threshold_expression >2sigma(I)
_oxford_diffrn_Wilson_B_factor 0.00
_oxford_diffrn_Wilson_scale 0.00
_oxford_refine_ls_r_factor_ref 0.0616
_oxford_refine_ls_scale 0.595(3)
_oxford_reflns_number_all 2211
_oxford_reflns_threshold_expression_ref I>3.0\s(I)
_cod_data_source_file CaHmal_F2.cif
_cod_data_source_block CaHmal_neutron_F2
_cod_depositor_comments 'Adding full bibliography for 4514126--4514133.cif.'
_cod_original_cell_volume 1456.6(3)
_cod_original_sg_symbol_H-M 'P n m a '
_cod_database_code 4514131

loop_
_symmetry_equiv_pos_as_xyz
x,y,z
-x,-y,-z
-x+1/2,y+1/2,z+1/2
x+1/2,-y+1/2,-z+1/2
x,-y+1/2,z
-x,y+1/2,-z
-x+1/2,-y,z+1/2
x+1/2,y,-z+1/2

loop_
_atom_site_label
_atom_site_type_symbol
_atom_site_fract_x
_atom_site_fract_y
_atom_site_fract_z
_atom_site_U_iso_or_equiv
_atom_site_occupancy
_atom_site_adp_type
_atom_site_refinement_flags_posn
_atom_site_refinement_flags_adp
Ca1 Ca 0.1064(2) 0.2500 0.8861(4) 0.0037 1.0000 Uani S T
C2 C 0.11264(12) 0.05891(7) 0.7243(2) 0.0068 1.0000 Uani . .
C3 C 0.09477(13) -0.00841(8) 0.7312(2) 0.0056 1.0000 Uani . .
C4 C 0.17775(13) -0.06714(8) 0.7282(2) 0.0062 1.0000 Uani . .
O4 O 0.13842(14) -0.12556(9) 0.7356(3) 0.0087 1.0000 Uani . .
O2 O 0.28543(14) -0.05504(8) 0.7181(3) 0.0070 1.0000 Uani . .
O1 O 0.31993(15) 0.06704(9) 0.7091(3) 0.0075 1.0000 Uani . .
O3 O 0.21748(14) 0.16160(8) 0.7177(3) 0.0078 1.0000 Uani . .
O5 O 0.2868(2) 0.2500 1.0806(4) 0.0068 1.0000 Uani S T
O7 O -0.1024(2) 0.2500 0.9386(4) 0.0088 1.0000 Uani S T
O6 O 0.07224(15) 0.16360(10) 1.1381(3) 0.0111 1.0000 Uani . .
H21 H 0.0378(3) 0.09197(19) 0.7260(7) 0.0233 1.0000 Uani . .
H31 H 0.0064(3) -0.0252(2) 0.7362(7) 0.0229 1.0000 Uani . .
H11 H 0.3071(3) 0.0102(2) 0.7114(7) 0.0195 1.0000 Uani . .
H61 H -0.0027(3) 0.1485(2) 1.1838(7) 0.0206 1.0000 Uani . .
H62 H 0.1260(3) 0.12750(19) 1.1752(6) 0.0220 1.0000 Uani . .
C1 C 0.22282(13) 0.09852(7) 0.7172(2) 0.0061 1.0000 Uani . .
H52 H 0.3024(3) 0.20943(19) 1.1666(7) 0.0240 1.0000 Uani . .
H73 H -0.1490(3) 0.2116(2) 0.8972(8) 0.0276 1.0000 Uani . .
O8 O 0.0214(3) 0.2500 0.5501(6) 0.0463 1.0000 Uani S T
H82 H -0.0589(5) 0.2500 0.5229(11) 0.0380 1.0000 Uani S T
H83 H 0.0552(7) 0.2215(5) 0.4211(14) 0.0283 0.5000 Uani . .

loop_
_atom_site_aniso_label
_atom_site_aniso_U_11
_atom_site_aniso_U_22
_atom_site_aniso_U_33
_atom_site_aniso_U_23
_atom_site_aniso_U_13
_atom_site_aniso_U_12
Ca1 0.0049(9) 0.0030(11) 0.0031(10) 0.0000 -0.0008(8) 0.0000
C2 0.0059(5) 0.0047(6) 0.0100(5) -0.0013(4) -0.0012(4) 0.0024(4)
C3 0.0056(6) 0.0024(5) 0.0089(6) 0.0009(4) 0.0001(4) 0.0016(4)
C4 0.0050(5) 0.0053(6) 0.0084(6) 0.0004(4) 0.0006(5) 0.0014(4)
O4 0.0054(6) 0.0028(7) 0.0178(8) 0.0016(5) 0.0017(5) -0.0002(5)
O2 0.0050(6) 0.0035(7) 0.0125(6) -0.0006(5) 0.0008(6) 0.0008(5)
O1 0.0088(6) 0.0038(6) 0.0099(6) -0.0001(6) -0.0009(6) 0.0012(5)
O3 0.0128(7) 0.0019(6) 0.0087(6) -0.0009(5) -0.0002(6) 0.0007(5)
O5 0.0073(9) 0.0050(10) 0.0082(9) 0.0000 -0.0015(7) 0.0000
O7 0.0058(8) 0.0114(11) 0.0093(10) 0.0000 0.0001(8) 0.0000
O6 0.0074(6) 0.0082(7) 0.0176(8) 0.0079(6) 0.0019(6) 0.0008(5)
H21 0.0172(15) 0.0149(15) 0.038(2) -0.0008(13) -0.0005(14) 0.0077(11)
H31 0.0093(13) 0.023(3) 0.037(2) -0.0007(13) 0.0013(11) -0.0010(10)
H11 0.0174(14) 0.0183(13) 0.0227(14) -0.0017(13) 0.0008(13) -0.0001(11)
H61 0.0160(15) 0.0203(18) 0.025(2) 0.0042(12) 0.0047(10) -0.0008(10)
H62 0.0180(14) 0.0184(16) 0.0297(19) 0.0061(12) 0.0030(12) 0.0071(11)
C1 0.0080(5) 0.0043(6) 0.0059(5) -0.0009(4) -0.0015(5) 0.0010(5)
H52 0.0290(17) 0.0143(14) 0.0287(19) 0.0111(12) -0.0061(13) 0.0004(12)
H73 0.0227(15) 0.0168(18) 0.043(2) -0.0094(14) -0.0026(15) -0.0070(13)
O8 0.0047(11) 0.131(5) 0.0031(14) 0.0000 -0.0005(10) 0.0000
H82 0.008(2) 0.084(6) 0.022(3) 0.0000 0.0003(17) 0.0000
H83 0.023(3) 0.042(4) 0.020(4) -0.005(3) 0.009(3) 0.000(3)

loop_
_atom_type_symbol
_atom_type_scat_dispersion_real
_atom_type_scat_dispersion_imag
_atom_type_scat_Cromer_Mann_a1
_atom_type_scat_Cromer_Mann_b1
_atom_type_scat_Cromer_Mann_a2
_atom_type_scat_Cromer_Mann_b2
_atom_type_scat_Cromer_Mann_a3
_atom_type_scat_Cromer_Mann_b3
_atom_type_scat_Cromer_Mann_a4
_atom_type_scat_Cromer_Mann_b4
_atom_type_scat_Cromer_Mann_c
_atom_type_scat_source
C 0.0000 0.0000 0.0000 0.0000 0.0000 0.0000 0.0000 0.0000 0.0000 0.0000 6.6484 'Neutron Data Booklet 2nd Ed July 2003, ILL Table 1.1'
H 0.0000 0.0000 0.0000 0.0000 0.0000 0.0000 0.0000 0.0000 0.0000 0.0000 -3.7409 'Neutron Data Booklet 2nd Ed July 2003, ILL Table 1.1'
O 0.0000 0.0000 0.0000 0.0000 0.0000 0.0000 0.0000 0.0000 0.0000 0.0000 5.8050 'Neutron Data Booklet 2nd Ed July 2003, ILL Table 1.1'
Ca 0.0000 0.0000 0.0000 0.0000 0.0000 0.0000 0.0000 0.0000 0.0000 0.0000 4.7000 'Neutron Data Booklet 2nd Ed July 2003, ILL Table 1.1'

loop_
_geom_angle_atom_site_label_1
_geom_angle_site_symmetry_1
_geom_angle_atom_site_label_2
_geom_angle_atom_site_label_3
_geom_angle_site_symmetry_3
_geom_angle
_geom_angle_publ_flag
O3 5_555 Ca1 O6 5_555 82.71(7) yes
O3 5_555 Ca1 O3 . 91.78(12) yes
O6 5_555 Ca1 O3 . 154.75(14) yes
O3 5_555 Ca1 O5 . 75.88(9) yes
O6 5_555 Ca1 O5 . 78.88(9) yes
O3 . Ca1 O5 . 75.88(9) yes
O3 5_555 Ca1 O7 . 126.37(8) yes
O6 5_555 Ca1 O7 . 75.01(9) yes
O3 . Ca1 O7 . 126.37(8) yes
O5 . Ca1 O7 . 142.09(14) yes
O3 5_555 Ca1 O6 . 154.75(14) yes
O6 5_555 Ca1 O6 . 91.82(14) yes
O3 . Ca1 O6 . 82.71(7) yes
O5 . Ca1 O6 . 78.88(9) yes
O7 . Ca1 O6 . 75.01(9) yes
O3 5_555 Ca1 O8 . 80.19(10) yes
O6 5_555 Ca1 O8 . 122.62(10) yes
O3 . Ca1 O8 . 80.19(10) yes
O5 . Ca1 O8 . 145.30(16) yes
O7 . Ca1 O8 . 72.61(13) yes
O6 . Ca1 O8 . 122.62(10) yes
C3 . C2 H21 . 117.5(3) no
C3 . C2 C1 . 130.08(13) yes
H21 . C2 C1 . 112.5(2) no
C2 . C3 C4 . 130.79(14) yes
C2 . C3 H31 . 116.7(3) no
C4 . C3 H31 . 112.5(3) no
C3 . C4 O4 . 117.90(15) yes
C3 . C4 O2 . 119.49(14) yes
O4 . C4 O2 . 122.61(15) yes
C4 . O2 H11 . 112.0(2) no
H11 . O1 C1 . 110.8(2) no
Ca1 . O3 C1 . 138.20(15) yes
Ca1 . O5 H52 5_555 116.1(3) no
Ca1 . O5 H52 . 116.1(3) no
H52 5_555 O5 H52 . 108.4(5) no
Ca1 . O7 H73 5_555 121.5(3) no
Ca1 . O7 H73 . 121.5(3) no
H73 5_555 O7 H73 . 102.5(6) no
Ca1 . O6 H61 . 125.0(3) no
Ca1 . O6 H62 . 125.0(3) no
H61 . O6 H62 . 106.9(4) no
O1 . H11 O2 . 176.2(4) no
C2 . C1 O1 . 120.48(13) yes
C2 . C1 O3 . 118.14(14) yes
O1 . C1 O3 . 121.37(16) yes
H83 5_555 O8 Ca1 . 122.4(6) no
H83 5_555 O8 H82 . 103.2(7) no
Ca1 . O8 H82 . 125.5(5) no
H83 5_555 O8 H83 . 63.3(11) no
Ca1 . O8 H83 . 122.4(6) no
H82 . O8 H83 . 103.2(7) no

loop_
_geom_bond_atom_site_label_1
_geom_bond_atom_site_label_2
_geom_bond_site_symmetry_2
_geom_bond_distance
_geom_bond_publ_flag
Ca1 O3 5_555 2.418(3) yes
Ca1 O6 5_555 2.362(3) yes
Ca1 O3 . 2.418(3) yes
Ca1 O5 . 2.447(4) yes
Ca1 O7 . 2.471(4) yes
Ca1 O6 . 2.362(3) yes
Ca1 O8 . 2.348(5) yes
C2 C3 . 1.339(2) yes
C2 H21 . 1.092(4) no
C2 C1 . 1.509(2) yes
C3 C4 . 1.509(2) yes
C3 H31 . 1.088(4) no
C4 O4 . 1.237(2) yes
C4 O2 . 1.286(2) yes
O2 H11 . 1.307(4) no
O1 H11 . 1.126(4) no
O1 C1 . 1.297(2) yes
O3 C1 . 1.240(2) yes
O5 H52 5_555 0.982(3) no
O5 H52 . 0.982(3) no
O7 H73 5_555 0.966(4) no
O7 H73 . 0.966(4) no
O6 H61 . 0.971(4) no
O6 H62 . 0.977(4) no
O8 H83 5_555 1.066(9) no
O8 H82 . 0.957(7) no
O8 H83 . 1.066(9) no

loop_
_geom_hbond_atom_site_label_D
_geom_hbond_atom_site_label_H
_geom_hbond_atom_site_label_A
_geom_hbond_site_symmetry_A
_geom_hbond_angle_DHA
_geom_hbond_distance_DH
_geom_hbond_distance_HA
_geom_hbond_distance_DA
_geom_hbond_publ_flag
O1 H11 O2 . 176.3(4) 1.126(4) 1.307(4) 2.432(2) yes
O6 H61 O4 2_557 177.3(4) 0.971(4) 1.731(4) 2.701(3) yes
O6 H62 O2 7_555 172.5(4) 0.977(4) 1.782(4) 2.754(3) yes
O5 H52 O4 7_555 158.1(4) 0.982(4) 1.840(4) 2.775(2) yes
O7 H73 O3 8_456 158.4(4) 0.967(4) 1.986(4) 2.907(3) yes
O8 H82 O5 4_456 170.5(7) 0.957(7) 1.924(6) 2.872(4) yes
O8 H83 O6 1_554 163.4(7) 1.066(10) 2.130(9) 3.167(4) yes
